data_9001109
loop_
_publ_author_name
'Bianchi, R.'
'Pilati, T.'
'Mannucci, G.'

_publ_section_title
;
 Crystal structure of grischunite
;
_journal_name_full 'American Mineralogist'
_journal_page_first 1225
_journal_page_last 1229
_journal_volume 72
_journal_year 1987
_chemical_compound_source 'the old manganese mine, Falotta, Graubunden, Switzerland'
_chemical_formula_sum 'As6 Ca2.121 Fe H4 Mn5 Na0.73 O26'
_chemical_name_mineral Grischunite
_space_group_IT_number 61
_symmetry_space_group_name_Hall '-P 2bc 2ac'
_symmetry_space_group_name_H-M 'P c a b'
_cell_angle_alpha 90
_cell_angle_beta 90
_cell_angle_gamma 90
_cell_formula_units_Z 4
_cell_length_a 12.855
_cell_length_b 13.487
_cell_length_c 12.047
_cell_volume 2088.653
_database_code_amcsd 0001131
_exptl_crystal_density_diffrn 4.140
_cod_original_formula_sum 'As6 Mn5 Fe Ca2.121 Na.73 O26 H4'
_cod_database_code 9001109

loop_
_space_group_symop_operation_xyz
x,y,z
x,1/2+y,1/2-z
-x,1/2-y,1/2+z
1/2-x,y,1/2+z
1/2+x,-y,1/2-z
1/2+x,1/2-y,z
1/2-x,1/2+y,-z
-x,-y,-z

loop_
_atom_site_aniso_label
_atom_site_aniso_U_11
_atom_site_aniso_U_22
_atom_site_aniso_U_33
_atom_site_aniso_U_12
_atom_site_aniso_U_13
_atom_site_aniso_U_23
As1 0.48556 0.83858 0.52202 -0.09662 -0.03138 -0.20578
As2 0.79531 0.56212 0.53672 0.27228 -0.22752 -0.03292
As3 0.79531 0.52526 0.97051 -0.07027 -0.55703 -0.04116
Mn1 0.66974 0.82015 1.22785 0.01757 0.03923 0.01646
Mn2 1.07995 1.17032 1.25726 0.01757 -0.01569 -0.01646
Fe2 1.07995 1.17032 1.25726 0.01757 -0.01569 -0.01646
Mn3 1.56551 1.29933 0.86758 -0.13175 -0.00785 -0.02469
Ca1 0.74508 1.11503 0.47790 -0.07905 -0.07846 0.04939
Na 0.11720 0.30410 0.29410 0.06148 -0.09415 0.42802
Ca2 0.11720 0.30410 0.29410 0.06148 -0.09415 0.42802
O1 0.01674 0.18430 0.08088 -0.02635 -0.07061 0.04116
O2 0.14232 0.18430 0.05147 0.05270 0.04707 -0.00823
O3 0.08372 0.11980 0.26469 -0.13175 -0.04707 -0.02469
O4 0.08372 0.17509 0.07352 0.01757 0.06276 -0.09054
O5 0.25115 0.05529 0.18381 -0.06148 0.03138 0.07408
O6 0.12558 0.06451 0.08088 0.05270 0.01569 -0.04939
O7 0.16743 0.06451 0.05147 -0.03513 0.06276 0.00823
O8 0.12558 0.27645 0.13970 0.17567 -0.08630 0.01646
O9 0.11720 0.07372 0.15440 0.09662 0.01569 -0.01646
O10 0.12558 0.20273 0.13970 -0.22837 -0.00785 -0.09054
O11 0.18418 0.04608 0.28674 -0.10540 -0.19614 0.16462
O12 0.33487 0.27645 0.22057 0.42160 -0.30597 -0.34571
O13 0.18418 0.08294 0.14705 0.00878 0.07846 0.06585

loop_
_atom_site_label
_atom_site_fract_x
_atom_site_fract_y
_atom_site_fract_z
_atom_site_occupancy
As1 0.38647 0.30184 0.22290 1.00000
As2 0.10259 0.44276 0.24941 1.00000
As3 0.27068 0.12342 0.46957 1.00000
Mn1 0.14943 0.20588 0.22049 1.00000
Mn2 0.33363 0.04294 0.21900 0.50000
Fe2 0.33363 0.04294 0.21900 0.50000
Mn3 0.02378 0.26978 0.45401 1.00000
Ca1 0.26260 0.37250 0.49080 1.00000
Na 0.00000 0.00000 0.00000 0.73000
Ca2 0.00000 0.00000 0.00000 0.12100
O1 0.49990 0.26970 0.28270 1.00000
O2 0.40650 0.34290 0.09350 1.00000
O3 0.31400 0.19890 0.21190 1.00000
O4 0.32970 0.38640 0.30550 1.00000
O5 0.17040 0.54890 0.25390 1.00000
O6 0.16080 0.35810 0.16840 1.00000
O7 0.09290 0.40400 0.38070 1.00000
O8 -0.01140 0.46840 0.18730 1.00000
O9 0.19080 0.21050 0.41390 1.00000
O10 0.36320 0.19060 0.53730 1.00000
O11 0.20200 0.04330 0.54800 1.00000
O12 0.34140 0.04930 0.38570 1.00000
O13 -0.02570 0.11770 0.48430 1.00000
H1 0.03100 0.09000 0.55500 1.00000
H2 -0.00800 0.07800 0.42400 1.00000

loop_
_cod_changelog_entry_id
_cod_changelog_entry_author
_cod_changelog_entry_date
_cod_changelog_entry_text
1
;cod-tools version 3.10.1
Id: cif_fix_AMCSD_atom_labels 10224 2024-08-07 11:09:31Z saulius
;
2024-08-07T19:38:08+03:00
;Changed the following '_atom_site_label' values:
the first duplicated label 'Ca'  converted to 'Ca1'
duplicated label 'Ca' at index 9 converted to 'Ca2'
;

loop_
_cod_related_entry_id
_cod_related_entry_database
_cod_related_entry_code
1 AMCSD 0001131
